data_1557951
loop_
_publ_author_name
'Dizon, Glenieliz C.'
'Atkinson, George'
'Argent, Stephen P.'
'Santu, Lea T.'
'Amabilino, David B.'

_publ_section_title
;
 Sustainable sorbitol-derived compounds for gelation of the full range of
 ethanol-water mixtures.
;
_journal_issue 19
_journal_name_full 'Soft matter'
_journal_page_first 4640
_journal_page_last 4654
_journal_paper_doi 10.1039/d0sm00343c
_journal_volume 16
_journal_year 2020
_chemical_absolute_configuration syn
_chemical_formula_moiety '0.5(C15 H20 O6), 0.5(C15 H18 O6)'
_chemical_formula_sum 'C15 H20 O6'
_chemical_formula_weight 296.31
_space_group_crystal_system monoclinic
_space_group_IT_number 4
_space_group_name_Hall 'P 2yb'
_space_group_name_H-M_alt 'P 1 21 1'
_atom_sites_solution_hydrogens geom
_atom_sites_solution_primary dual
_atom_sites_solution_secondary difmap
_audit_creation_date 2019-08-05
_audit_creation_method
;
Olex2 1.2
(compiled 2018.05.29 svn.r3508 for OlexSys, GUI svn.r5506)
;
_audit_update_record
;
2019-08-06 deposited with the CCDC.	2020-04-28 downloaded from the CCDC.
;
_cell_angle_alpha 90
_cell_angle_beta 92.31(2)
_cell_angle_gamma 90
_cell_formula_units_Z 4
_cell_length_a 4.7673(11)
_cell_length_b 9.5601(19)
_cell_length_c 31.386(6)
_cell_measurement_reflns_used 1922
_cell_measurement_temperature 120(2)
_cell_measurement_theta_max 73.1210
_cell_measurement_theta_min 4.8160
_cell_volume 1429.3(5)
_computing_cell_refinement 'CrysAlisPro 1.171.38.46 (Rigaku OD, 2015)'
_computing_data_collection 'CrysAlisPro 1.171.38.46 (Rigaku OD, 2015)'
_computing_data_reduction 'CrysAlisPro 1.171.38.46 (Rigaku OD, 2015)'
_computing_molecular_graphics 'Olex2 (Dolomanov et al., 2009)'
_computing_publication_material 'Olex2 (Dolomanov et al., 2009)'
_computing_structure_refinement 'ShelXL (Sheldrick, 2015)'
_computing_structure_solution 'XT (Sheldrick, 2015)'
_diffrn_ambient_environment N~2~
_diffrn_ambient_temperature 120(2)
_diffrn_crystal_treatment 'flash frozen in gaseous N2'
_diffrn_detector 'CCD area detector'
_diffrn_detector_area_resol_mean 5.2349
_diffrn_detector_type 'Agilent Diffraction Atlas S2 detector'
_diffrn_measured_fraction_theta_full 0.999
_diffrn_measured_fraction_theta_max 0.999
_diffrn_measurement_details
;
List of Runs (angles in degrees, time in seconds):

  # Type    Start    End  Width  t~exp~   \w     \q     \k     \f   Frames
#--------------------------------------------------------------------------
  1  \w      6.00  31.00   1.00   30.00    --  -38.50  38.00 -30.00   25
  2  \w    -49.00  32.00   1.00   30.00    --  -38.50  38.00-150.00   81
  3  \w     21.00  65.00   1.00   30.00    --   43.08  38.00 150.00   44
  4  \w      5.00  87.00   1.00   30.00    --   43.08-125.00 -60.00   82
  5  \w     13.00 117.00   1.00   30.00    --   43.08  77.00-180.00  104
  6  \w     32.00 136.00   1.00  120.00    --  104.50 -77.00-120.00  104
  7  \w     33.00 104.00   1.00  120.00    --  104.50-125.00-150.00   71
  8  \w     73.00 136.00   1.00  120.00    --  104.50  77.00 150.00   63
  9  \w     77.00 104.00   1.00  120.00    --  104.50  61.00 120.00   27
 10  \w    141.00 172.00   1.00  120.00    --  104.50  45.00-150.00   31
 11  \w     85.00 160.00   1.00  120.00    --  104.50  61.00-180.00   75
 12  \w     78.00 103.00   1.00  120.00    --  104.50  61.00  90.00   25
 13  \w     78.00 127.00   1.00  120.00    --  104.50  61.00 150.00   49
 14  \w     73.00 102.00   1.00  120.00    --  104.50  77.00  90.00   29
 15  \w     46.00  97.00   1.00  120.00    --  104.50 -45.00 -30.00   51
 16  \w     57.00  84.00   1.00  120.00    --  104.50 -30.00   0.00   27
 17  \w    129.00 177.00   1.00  120.00    --  104.50  77.00 120.00   48
 18  \w     74.00  99.00   1.00  120.00    --  104.50  77.00 120.00   25
 19  \w    115.00 176.00   1.00  120.00    --  104.50  77.00  90.00   61
 20  \w    100.00 171.00   1.00  120.00    --  104.50  45.00  60.00   71
 21  \w     81.00 106.00   1.00  120.00    --  104.50  45.00  90.00   25
 22  \w     82.00 109.00   1.00  120.00    --  104.50  45.00 150.00   27
 23  \w     60.00  89.00   1.00  120.00    --  104.50 -30.00  30.00   29
 24  \w     40.00  71.00   1.00  120.00    --  104.50 -45.00  90.00   31
;
_diffrn_measurement_device '\k-geometry diffractometer'
_diffrn_measurement_device_type 'SuperNova, Atlas S2'
_diffrn_measurement_method '\w scans'
_diffrn_measurement_specimen_support 'MiTeGen micromount'
_diffrn_orient_matrix_type 'CrysAlisPro convention (1999,Acta A55,543-557)'
_diffrn_orient_matrix_UB_11 -0.0114626000
_diffrn_orient_matrix_UB_12 -0.0549525000
_diffrn_orient_matrix_UB_13 0.0460028000
_diffrn_orient_matrix_UB_21 0.2926554000
_diffrn_orient_matrix_UB_22 0.0624648000
_diffrn_orient_matrix_UB_23 0.0103597000
_diffrn_orient_matrix_UB_31 -0.1366117000
_diffrn_orient_matrix_UB_32 0.1383456000
_diffrn_orient_matrix_UB_33 0.0135340000
_diffrn_radiation_collimation 'focusing mirrors'
_diffrn_radiation_monochromator mirror
_diffrn_radiation_probe x-ray
_diffrn_radiation_type CuK\a
_diffrn_radiation_wavelength 1.54184
_diffrn_radiation_wavelength_determination fundamental
_diffrn_reflns_av_R_equivalents 0.1240
_diffrn_reflns_av_unetI/netI 0.1544
_diffrn_reflns_Laue_measured_fraction_full 0.999
_diffrn_reflns_Laue_measured_fraction_max 0.999
_diffrn_reflns_limit_h_max 4
_diffrn_reflns_limit_h_min -5
_diffrn_reflns_limit_k_max 10
_diffrn_reflns_limit_k_min -10
_diffrn_reflns_limit_l_max 34
_diffrn_reflns_limit_l_min -28
_diffrn_reflns_number 8745
_diffrn_reflns_point_group_measured_fraction_full 0.985
_diffrn_reflns_point_group_measured_fraction_max 0.985
_diffrn_reflns_theta_full 58.931
_diffrn_reflns_theta_max 58.931
_diffrn_reflns_theta_min 4.229
_diffrn_source 'microfocus sealed tube'
_diffrn_source_current 0.8
_diffrn_source_power 0.04
_diffrn_source_target Cu
_diffrn_source_type 'Agilent Diffraction microfocus tube'
_diffrn_source_voltage 50
_exptl_absorpt_coefficient_mu 0.892
_exptl_absorpt_correction_T_max 1.000
_exptl_absorpt_correction_T_min 0.814
_exptl_absorpt_correction_type gaussian
_exptl_absorpt_process_details
;
CrysAlisPro 1.171.38.46 (Rigaku Oxford Diffraction, 2015)
Numerical absorption correction based on gaussian integration over
			a multifaceted crystal model
Empirical absorption correction using spherical harmonics,
 implemented in SCALE3 ABSPACK scaling algorithm.
;
_exptl_crystal_colour colourless
_exptl_crystal_colour_primary colourless
_exptl_crystal_density_diffrn 1.377
_exptl_crystal_description needle
_exptl_crystal_F_000 632
_exptl_crystal_recrystallization_method 'Re-crystallisation from solvent: Water'
_exptl_crystal_size_max 0.265
_exptl_crystal_size_mid 0.028
_exptl_crystal_size_min 0.022
_refine_diff_density_max 0.412
_refine_diff_density_min -0.282
_refine_diff_density_rms 0.080
_refine_ls_abs_structure_details
;
 Flack x determined using 745 quotients [(I+)-(I-)]/[(I+)+(I-)]
 (Parsons, Flack and Wagner, Acta Cryst. B69 (2013) 249-259).
;
_refine_ls_abs_structure_Flack 1.0(5)
_refine_ls_extinction_method none
_refine_ls_goodness_of_fit_ref 1.056
_refine_ls_hydrogen_treatment constr
_refine_ls_matrix_type full
_refine_ls_number_parameters 449
_refine_ls_number_reflns 4045
_refine_ls_number_restraints 697
_refine_ls_restrained_S_all 0.980
_refine_ls_R_factor_all 0.1156
_refine_ls_R_factor_gt 0.0882
_refine_ls_shift/su_max 0.000
_refine_ls_shift/su_mean 0.000
_refine_ls_structure_factor_coef Fsqd
_refine_ls_weighting_details 'w=1/[\s^2^(Fo^2^)+(0.0863P)^2^+0.0156P] where P=(Fo^2^+2Fc^2^)/3'
_refine_ls_weighting_scheme calc
_refine_ls_wR_factor_gt 0.2019
_refine_ls_wR_factor_ref 0.2243
_reflns_Friedel_coverage 0.841
_reflns_Friedel_fraction_full 0.969
_reflns_Friedel_fraction_max 0.969
_reflns_number_gt 2892
_reflns_number_total 4045
_reflns_threshold_expression 'I > 2\s(I)'
_cod_data_source_file d0sm00343c2.cif
_cod_data_source_block MBS-Cinn
_cod_depositor_comments 'Adding full bibliography for 1557951--1557952.cif.'
_cod_database_code 1557951
_nottingham_internal_coll_name OGPALA
_nottingham_internal_coll_number 17024
_nottingham_internal_coll_client GPA/DBA
_nottingham_internal_coll_type custom
_nottingham_internal_coll_frame_method '\w scans'
_nottingham_internal_coll_frame_time '30.00, 120.00'
_nottingham_internal_coll_frame_width 1.00
_nottingham_internal_coll_user pcxga2
_nottingham_internal_coll_date 12/05/2017
_nottingham_internal_coll_location NOTTS
_nottingham_internal_coll_instrument 'GVB, PL13110001'
_nottingham_internal_process_date 25/05/2017
_nottingham_internal_process_user pcxga2
_nottingham_internal_solution_date 14/06/2019
_nottingham_internal_solution_user pczspa
_nottingham_internal_refinement_date 20/06/2019
_nottingham_internal_refinement_user pczspa
_nottingham_internal_validation_date 20/06/2019
_nottingham_internal_validation_user pczspa
_shelx_shelxl_version_number 2018/3
_chemical_oxdiff_formula 'C15 H19 O6'
_chemical_oxdiff_usercomment 'OGPALA #17024 GVB-1351 IN FOMBLIM ON A MICROMOUNT FOR GPA/DBA'
_shelx_space_group_comment
;
The symmetry employed for this shelxl refinement is uniquely defined
by the following loop, which should always be used as a source of
symmetry information in preference to the above space-group names.
They are only intended as comments.
;
_shelx_estimated_absorpt_t_max 0.981
_shelx_estimated_absorpt_t_min 0.798
_reflns_odcompleteness_completeness 99.82
_reflns_odcompleteness_iscentric 1
_reflns_odcompleteness_theta 67.13
_olex2_refinement_description
;
1. Others
 Fixed Uiso: H1AA(0.041) H1AB(0.041) H2A(0.06) H3A(0.029) H4A(0.047)
 H5A(0.028) H7A(0.029) H8A(0.05) H9A(0.029) H11C(0.034) H11D(0.034) H12A(0.051)
 H13A(0.028) H14C(0.03) H15A(0.034) H17A(0.04) H18A(0.042) H19A(0.048)
 H20A(0.048) H21A(0.045) H1BA(0.046) H1BB(0.046) H2B(0.059) H3B(0.035)
 H5B(0.033) H7B(0.032) H8B(0.047) H9B(0.035) H11A(0.037) H11B(0.037)
 H13B(0.034) H14B(0.035) H14A(0.035) H15B(0.045) H21B(0.056) H20B(0.068)
 H19B(0.056) H18B(0.056) H17B(0.047) H15C(0.043) H21C(0.056) H20C(0.061)
 H19C(0.062) H18C(0.051) H17C(0.048)
 Fixed X: H1AA(0.451788) H1AB(0.69351) H2A(0.363267) H3A(0.331452)
 H4A(0.817149) H5A(0.873004) H7A(0.921497) H8A(0.590975) H9A(1.105617)
 H11C(0.868886) H11D(1.101998) H12A(1.400355) H13A(0.84619) H14C(0.333068)
 H15A(0.646186) H17A(0.124405) H18A(-0.142387) H19A(-0.124605) H20A(0.17681)
 H21A(0.447688) H1BA(1.031028) H1BB(1.340626) H2B(1.15156) H3B(0.916424)
 H5B(1.18289) H7B(1.088104) H8B(0.586787) H9B(0.986319) H11A(0.623695)
 H11B(0.517669) H13B(0.906164) H14B(0.397394) H14A(0.379636) H15B(0.639015)
 H21B(0.449929) H20B(0.172317) H19B(-0.122867) H18B(-0.147642) H17B(0.134464)
 H15C(0.663741) H21C(0.473021) H20C(0.144993) H19C(-0.204772) H18C(-0.237506)
 H17C(0.076371)
 Fixed Y: H1AA(1.333983) H1AB(1.397535) H2A(1.458037) H3A(1.173855)
 H4A(1.203282) H5A(1.15924) H7A(1.002541) H8A(0.881764) H9A(0.934367)
 H11C(0.680616) H11D(0.760417) H12A(0.684592) H13A(1.028268) H14C(0.876979)
 H15A(1.059747) H17A(0.793284) H18A(0.750783) H19A(0.905448) H20A(1.097315)
 H21A(1.137206) H1BA(0.354192) H1BB(0.418902) H2B(0.212566) H3B(0.477804)
 H5B(0.655907) H7B(0.801909) H8B(0.68802) H9B(0.898056) H11A(1.064093)
 H11B(0.974851) H13B(0.721499) H14B(0.565156) H14A(0.577556) H15B(0.773367)
 H21B(0.84311) H20B(0.801084) H19B(0.608843) H18B(0.455832) H17B(0.494941)
 H15C(0.733411) H21C(0.759654) H20C(0.70718) H19C(0.542832) H18C(0.436034)
 H17C(0.494706)
 Fixed Z: H1AA(0.856598) H1AB(0.828186) H2A(0.781488) H3A(0.79774)
 H4A(0.764955) H5A(0.841047) H7A(0.783826) H8A(0.763102) H9A(0.851666)
 H11C(0.818642) H11D(0.792407) H12A(0.835651) H13A(0.906544) H14C(0.922227)
 H15A(0.972093) H17A(0.979865) H18A(1.038895) H19A(1.096634) H20A(1.096095)
 H21A(1.037595) H1BA(0.652506) H1BB(0.654549) H2B(0.699852) H3B(0.714292)
 H5B(0.654099) H7B(0.708139) H8B(0.712661) H9B(0.642795) H11A(0.653745)
 H11B(0.69333) H13B(0.594887) H14B(0.582648) H14A(0.585469) H15B(0.535759)
 H21B(0.468025) H20B(0.406732) H19B(0.402201) H18B(0.459911) H17B(0.521037)
 H15C(0.527222) H21C(0.457264) H20C(0.402541) H19C(0.413054) H18C(0.479299)
 H17C(0.535071)
;
_olex2_submission_special_instructions 'No special instructions were received'
_oxdiff_exptl_absorpt_empirical_details
;
Empirical correction (ABSPACK) includes:
- Absorption correction using spherical harmonics
- Frame scaling
;
_oxdiff_exptl_absorpt_empirical_full_max 1.803
_oxdiff_exptl_absorpt_empirical_full_min 0.428

loop_
_space_group_symop_operation_xyz
'x, y, z'
'-x, y+1/2, -z'

loop_
_atom_site_label
_atom_site_type_symbol
_atom_site_fract_x
_atom_site_fract_y
_atom_site_fract_z
_atom_site_U_iso_or_equiv
_atom_site_adp_type
_atom_site_occupancy
_atom_site_site_symmetry_order
_atom_site_calc_flag
_atom_site_refinement_flags_posn
_atom_site_refinement_flags_adp
_atom_site_refinement_flags_occupancy
_atom_site_disorder_assembly
_atom_site_disorder_group
C1A C 0.508(3) 1.3513(12) 0.8270(3) 0.034(3) Uani 1 1 d . U . . .
H1AA H 0.451788 1.333983 0.856598 0.041 Uiso 1 1 calc R . . . .
H1AB H 0.693510 1.397535 0.828186 0.041 Uiso 1 1 calc R . . . .
O2A O 0.3084(18) 1.4383(9) 0.8059(3) 0.0402(19) Uani 1 1 d . U . . .
H2A H 0.363267 1.458037 0.781488 0.060 Uiso 1 1 calc GR . . . .
C3A C 0.525(2) 1.2127(11) 0.8029(3) 0.024(2) Uani 1 1 d . U . . .
H3A H 0.331452 1.173855 0.797740 0.029 Uiso 1 1 calc R . . . .
O4A O 0.6521(16) 1.2342(9) 0.7634(2) 0.0311(17) Uani 1 1 d . U . . .
H4A H 0.817149 1.203282 0.764955 0.047 Uiso 1 1 calc GR . . . .
C5A C 0.700(2) 1.1104(11) 0.8296(3) 0.024(2) Uani 1 1 d . U . . .
H5A H 0.873004 1.159240 0.841047 0.028 Uiso 1 1 calc R . . . .
O6A O 0.5284(14) 1.0723(8) 0.8648(2) 0.0251(15) Uani 1 1 d . U . . .
C7A C 0.787(2) 0.9772(11) 0.8063(3) 0.025(2) Uani 1 1 d . U . . .
H7A H 0.921497 1.002541 0.783826 0.029 Uiso 1 1 calc R . . . .
O8A O 0.5500(16) 0.9145(9) 0.7869(2) 0.0331(17) Uani 1 1 d . U . . .
H8A H 0.590975 0.881764 0.763102 0.050 Uiso 1 1 calc GR . . . .
C9A C 0.937(2) 0.8837(12) 0.8395(3) 0.024(2) Uani 1 1 d . U . . .
H9A H 1.105617 0.934367 0.851666 0.029 Uiso 1 1 calc R . . . .
O10A O 0.7527(15) 0.8541(8) 0.8732(2) 0.0270(16) Uani 1 1 d . U . . .
C11A C 1.031(2) 0.7452(12) 0.8213(3) 0.028(2) Uani 1 1 d . U . . .
H11C H 0.868886 0.680616 0.818642 0.034 Uiso 1 1 calc R . . . .
H11D H 1.101998 0.760417 0.792407 0.034 Uiso 1 1 calc R . . . .
O12A O 1.2482(16) 0.6836(9) 0.8482(2) 0.0342(17) Uani 1 1 d . U . . .
H12A H 1.400355 0.684592 0.835651 0.051 Uiso 1 1 calc GR . . . .
C13A C 0.675(2) 0.9807(11) 0.8939(3) 0.023(2) Uani 1 1 d . U . . .
H13A H 0.846190 1.028268 0.906544 0.028 Uiso 1 1 calc R . . . .
C14A C 0.478(2) 0.9428(11) 0.9286(3) 0.025(2) Uani 1 1 d D U . . .
H14C H 0.333068 0.876979 0.922227 0.030 Uiso 1 1 calc R . . . .
C15A C 0.497(2) 0.9956(12) 0.9668(3) 0.028(2) Uani 1 1 d D U . . .
H15A H 0.646186 1.059747 0.972093 0.034 Uiso 1 1 calc R . . . .
C16A C 0.3178(18) 0.9694(10) 1.0027(3) 0.028(2) Uani 1 1 d D U . . .
C17A C 0.137(2) 0.8551(11) 1.0036(3) 0.033(2) Uani 1 1 d D U . . .
H17A H 0.124405 0.793284 0.979865 0.040 Uiso 1 1 calc R . . . .
C18A C -0.023(2) 0.8304(12) 1.0385(3) 0.035(3) Uani 1 1 d D U . . .
H18A H -0.142387 0.750783 1.038895 0.042 Uiso 1 1 calc R . . . .
C19A C -0.011(2) 0.9215(12) 1.0729(3) 0.040(3) Uani 1 1 d D U . . .
H19A H -0.124605 0.905448 1.096634 0.048 Uiso 1 1 calc R . . . .
C20A C 0.166(2) 1.0351(12) 1.0725(3) 0.040(3) Uani 1 1 d D U . . .
H20A H 0.176810 1.097315 1.096095 0.048 Uiso 1 1 calc R . . . .
C21A C 0.327(2) 1.0582(12) 1.0376(3) 0.037(3) Uani 1 1 d D U . . .
H21A H 0.447688 1.137206 1.037595 0.045 Uiso 1 1 calc R . . . .
C1B C 1.186(3) 0.3860(12) 0.6721(4) 0.038(3) Uani 1 1 d . U . . .
H1BA H 1.031028 0.354192 0.652506 0.046 Uiso 1 1 calc R . . . .
H1BB H 1.340626 0.418902 0.654549 0.046 Uiso 1 1 calc R . . . .
O2B O 1.2828(18) 0.2703(9) 0.6975(3) 0.0392(19) Uani 1 1 d . U . . .
H2B H 1.151560 0.212566 0.699852 0.059 Uiso 1 1 calc GR . . . .
C3B C 1.084(2) 0.5066(12) 0.6982(3) 0.029(2) Uani 1 1 d . U . . .
H3B H 0.916424 0.477804 0.714292 0.035 Uiso 1 1 calc R . . . .
O4B O 1.3034(15) 0.5527(9) 0.7270(2) 0.0325(17) Uani 1 1 d . U . . .
C5B C 1.012(2) 0.6315(12) 0.6700(3) 0.027(2) Uani 1 1 d . U . . .
H5B H 1.182890 0.655907 0.654099 0.033 Uiso 1 1 calc R . . . .
O6B O 0.7965(14) 0.5861(8) 0.6389(2) 0.0286(15) Uani 1 1 d . U . . .
C7B C 0.919(2) 0.7621(12) 0.6928(3) 0.027(2) Uani 1 1 d . U . . .
H7B H 1.088104 0.801909 0.708139 0.032 Uiso 1 1 calc R . . . .
O8B O 0.7168(15) 0.7376(9) 0.7234(2) 0.0312(16) Uani 1 1 d . U . . .
H8B H 0.586787 0.688020 0.712661 0.047 Uiso 1 1 calc GR . . . .
C9B C 0.821(2) 0.8691(12) 0.6593(3) 0.029(2) Uani 1 1 d . U . . .
H9B H 0.986319 0.898056 0.642795 0.035 Uiso 1 1 calc R . . . .
O10B O 0.6134(15) 0.8105(8) 0.6303(2) 0.0289(16) Uani 1 1 d . U . . .
C11B C 0.685(2) 1.0008(11) 0.6773(3) 0.030(2) Uani 1 1 d . U . . .
H11A H 0.623695 1.064093 0.653745 0.037 Uiso 1 1 calc R . . . .
H11B H 0.517669 0.974851 0.693330 0.037 Uiso 1 1 calc R . . . .
O12B O 0.8858(16) 1.0697(9) 0.7049(2) 0.0354(17) Uani 1 1 d . U . . .
C13B C 0.732(2) 0.6922(12) 0.6091(3) 0.028(2) Uani 1 1 d . U . . .
H13B H 0.906164 0.721499 0.594887 0.034 Uiso 1 1 calc R . . . .
C14B C 0.520(2) 0.6399(12) 0.5763(3) 0.029(2) Uani 1 1 d D U . . .
H14B H 0.397394 0.565156 0.582648 0.035 Uiso 0.66(4) 1 calc R . P A 1
H14A H 0.379636 0.577556 0.585469 0.035 Uiso 0.34(4) 1 calc R . P A 2
C15B C 0.509(5) 0.699(2) 0.5390(5) 0.038(5) Uani 0.66(4) 1 d D U P A 1
H15B H 0.639015 0.773367 0.535759 0.045 Uiso 0.66(4) 1 calc R . P A 1
C16B C 0.327(4) 0.671(2) 0.5008(5) 0.040(4) Uani 0.66(4) 1 d D U P A 1
C21B C 0.332(4) 0.763(3) 0.4665(5) 0.047(5) Uani 0.66(4) 1 d D U P A 1
H21B H 0.449929 0.843110 0.468025 0.056 Uiso 0.66(4) 1 calc R . P A 1
C20B C 0.165(4) 0.738(3) 0.4302(5) 0.056(6) Uani 0.66(4) 1 d D U P A 1
H20B H 0.172317 0.801084 0.406732 0.068 Uiso 0.66(4) 1 calc R . P A 1
C19B C -0.011(5) 0.625(2) 0.4274(6) 0.047(6) Uani 0.66(4) 1 d D U P A 1
H19B H -0.122867 0.608843 0.402201 0.056 Uiso 0.66(4) 1 calc R . P A 1
C18B C -0.024(5) 0.534(2) 0.4614(7) 0.046(6) Uani 0.66(4) 1 d D U P A 1
H18B H -0.147642 0.455832 0.459911 0.056 Uiso 0.66(4) 1 calc R . P A 1
C17B C 0.144(5) 0.558(2) 0.4977(6) 0.039(5) Uani 0.66(4) 1 d D U P A 1
H17B H 0.134464 0.494941 0.521037 0.047 Uiso 0.66(4) 1 calc R . P A 1
C15C C 0.516(8) 0.674(4) 0.5358(8) 0.036(7) Uani 0.34(4) 1 d D U P A 2
H15C H 0.663741 0.733411 0.527222 0.043 Uiso 0.34(4) 1 calc R . P A 2
C16C C 0.309(6) 0.632(4) 0.5021(7) 0.038(7) Uani 0.34(4) 1 d D U P A 2
C21C C 0.327(7) 0.695(5) 0.4621(9) 0.047(8) Uani 0.34(4) 1 d D U P A 2
H21C H 0.473021 0.759654 0.457264 0.056 Uiso 0.34(4) 1 calc R . P A 2
C20C C 0.134(8) 0.662(5) 0.4294(8) 0.050(9) Uani 0.34(4) 1 d D U P A 2
H20C H 0.144993 0.707180 0.402541 0.061 Uiso 0.34(4) 1 calc R . P A 2
C19C C -0.075(8) 0.566(5) 0.4357(10) 0.052(9) Uani 0.34(4) 1 d D U P A 2
H19C H -0.204772 0.542832 0.413054 0.062 Uiso 0.34(4) 1 calc R . P A 2
C18C C -0.094(7) 0.503(4) 0.4749(11) 0.043(9) Uani 0.34(4) 1 d D U P A 2
H18C H -0.237506 0.436034 0.479299 0.051 Uiso 0.34(4) 1 calc R . P A 2
C17C C 0.094(7) 0.537(4) 0.5079(9) 0.040(8) Uani 0.34(4) 1 d D U P A 2
H17C H 0.076371 0.494706 0.535071 0.048 Uiso 0.34(4) 1 calc R . P A 2

loop_
_atom_site_aniso_label
_atom_site_aniso_U_11
_atom_site_aniso_U_22
_atom_site_aniso_U_33
_atom_site_aniso_U_23
_atom_site_aniso_U_13
_atom_site_aniso_U_12
C1A 0.053(7) 0.019(5) 0.032(5) 0.003(4) 0.000(5) 0.009(5)
O2A 0.054(5) 0.025(4) 0.041(4) 0.001(3) -0.004(4) 0.014(4)
C3A 0.023(5) 0.015(5) 0.034(5) 0.002(4) -0.003(4) 0.004(4)
O4A 0.035(4) 0.025(4) 0.034(4) 0.000(3) 0.002(3) 0.006(3)
C5A 0.020(5) 0.017(5) 0.033(5) -0.003(4) -0.002(4) 0.001(4)
O6A 0.025(4) 0.017(3) 0.032(3) 0.001(3) -0.004(3) 0.001(3)
C7A 0.026(5) 0.020(5) 0.028(4) 0.001(4) -0.003(4) 0.003(4)
O8A 0.033(4) 0.032(4) 0.034(4) -0.004(3) -0.009(3) 0.001(3)
C9A 0.010(5) 0.026(5) 0.036(5) 0.000(4) -0.005(4) 0.005(4)
O10A 0.033(4) 0.017(4) 0.031(3) 0.002(3) -0.003(3) 0.004(3)
C11A 0.029(6) 0.018(5) 0.036(5) 0.003(4) -0.005(4) 0.005(4)
O12A 0.033(4) 0.023(4) 0.046(4) 0.002(3) -0.002(3) 0.015(3)
C13A 0.022(5) 0.018(5) 0.030(4) -0.005(4) -0.007(4) 0.005(4)
C14A 0.020(5) 0.019(5) 0.036(4) 0.002(4) -0.004(4) 0.003(4)
C15A 0.021(5) 0.023(6) 0.040(5) -0.003(4) -0.003(4) -0.003(4)
C16A 0.027(5) 0.020(5) 0.036(5) -0.002(4) -0.003(4) 0.004(4)
C17A 0.031(6) 0.030(6) 0.039(5) -0.002(5) -0.006(4) 0.002(4)
C18A 0.031(6) 0.022(6) 0.050(6) 0.006(4) -0.006(4) -0.008(4)
C19A 0.039(6) 0.044(6) 0.037(5) 0.004(5) 0.001(5) 0.001(5)
C20A 0.056(7) 0.031(6) 0.032(5) -0.012(5) 0.001(5) 0.006(5)
C21A 0.039(6) 0.035(6) 0.037(5) -0.007(5) -0.003(4) -0.004(5)
C1B 0.056(8) 0.026(6) 0.030(5) -0.007(4) -0.013(5) 0.005(5)
O2B 0.042(5) 0.022(4) 0.052(5) 0.001(3) -0.011(4) 0.000(3)
C3B 0.025(5) 0.025(5) 0.036(5) -0.001(4) -0.007(4) 0.001(4)
O4B 0.034(4) 0.026(4) 0.036(4) -0.003(3) -0.011(3) 0.000(3)
C5B 0.026(5) 0.024(5) 0.032(5) -0.001(4) -0.006(4) -0.002(4)
O6B 0.027(4) 0.022(4) 0.035(3) -0.002(3) -0.010(3) -0.002(3)
C7B 0.018(5) 0.022(5) 0.039(5) -0.001(4) -0.007(4) -0.001(4)
O8B 0.030(4) 0.024(4) 0.040(4) -0.002(3) -0.001(3) -0.005(3)
C9B 0.029(6) 0.017(5) 0.041(5) -0.003(4) -0.005(4) -0.003(4)
O10B 0.030(4) 0.018(3) 0.037(4) -0.001(3) -0.007(3) -0.001(3)
C11B 0.040(5) 0.014(4) 0.037(4) -0.004(4) -0.002(4) -0.002(4)
O12B 0.038(4) 0.022(4) 0.046(4) -0.006(3) -0.005(3) 0.001(3)
C13B 0.030(6) 0.023(5) 0.031(5) -0.003(4) -0.003(4) 0.000(4)
C14B 0.017(5) 0.033(6) 0.038(4) 0.002(4) -0.003(4) -0.004(4)
C15B 0.037(7) 0.036(8) 0.038(5) 0.002(5) -0.004(5) -0.005(6)
C16B 0.040(7) 0.039(7) 0.041(6) -0.003(5) -0.008(5) 0.006(5)
C21B 0.050(11) 0.038(13) 0.051(8) 0.001(8) -0.019(7) -0.002(9)
C20B 0.066(12) 0.055(15) 0.046(9) 0.007(10) -0.025(8) 0.013(11)
C19B 0.046(12) 0.054(14) 0.040(9) -0.002(9) -0.017(9) 0.017(10)
C18B 0.048(12) 0.044(12) 0.045(11) -0.005(9) -0.019(9) 0.007(9)
C17B 0.041(10) 0.042(10) 0.033(9) 0.000(8) -0.006(7) 0.003(8)
C15C 0.035(9) 0.036(10) 0.037(7) 0.001(6) 0.000(6) 0.001(7)
C16C 0.038(9) 0.038(9) 0.039(7) -0.001(6) -0.002(6) 0.004(6)
C21C 0.058(16) 0.037(19) 0.045(11) 0.003(13) -0.005(10) 0.002(15)
C20C 0.058(17) 0.05(2) 0.043(12) 0.002(15) -0.010(12) 0.009(16)
C19C 0.056(18) 0.05(2) 0.049(16) 0.000(16) -0.014(14) 0.009(15)
C18C 0.042(16) 0.042(18) 0.043(16) -0.007(13) -0.012(13) 0.011(13)
C17C 0.043(15) 0.036(16) 0.040(15) -0.006(13) -0.007(12) 0.000(12)

loop_
_atom_type_symbol
_atom_type_description
_atom_type_scat_dispersion_real
_atom_type_scat_dispersion_imag
_atom_type_scat_source
C C 0.0181 0.0091 'International Tables Vol C Tables 4.2.6.8 and 6.1.1.4'
H H 0.0000 0.0000 'International Tables Vol C Tables 4.2.6.8 and 6.1.1.4'
O O 0.0492 0.0322 'International Tables Vol C Tables 4.2.6.8 and 6.1.1.4'

loop_
_exptl_crystal_face_index_h
_exptl_crystal_face_index_k
_exptl_crystal_face_index_l
_exptl_crystal_face_perp_dist
0 -5 -4 0.0214
0 0 1 0.0010
2 5 4 0.0728
0 0 -1 0.0225
-3 0 4 0.1132
0 5 4 0.0010

loop_
_geom_angle_atom_site_label_1
_geom_angle_atom_site_label_2
_geom_angle_atom_site_label_3
_geom_angle
_geom_angle_site_symmetry_1
_geom_angle_site_symmetry_3
_geom_angle_publ_flag
O2A C1A C3A 109.1(9) . . ?
O4A C3A C1A 109.8(8) . . ?
O4A C3A C5A 109.2(8) . . ?
C5A C3A C1A 109.0(9) . . ?
C3A C5A C7A 115.2(8) . . ?
O6A C5A C3A 105.4(8) . . ?
O6A C5A C7A 109.1(8) . . ?
C13A O6A C5A 111.4(7) . . ?
O8A C7A C5A 109.5(8) . . ?
O8A C7A C9A 113.2(9) . . ?
C9A C7A C5A 106.7(8) . . ?
O10A C9A C7A 109.6(7) . . ?
O10A C9A C11A 107.8(8) . . ?
C11A C9A C7A 112.9(8) . . ?
C13A O10A C9A 110.3(7) . . ?
O12A C11A C9A 110.6(8) . . ?
O6A C13A O10A 110.9(7) . . ?
O6A C13A C14A 107.7(8) . . ?
O10A C13A C14A 107.7(8) . . ?
C15A C14A C13A 123.3(10) . . ?
C14A C15A C16A 128.6(10) . . ?
C17A C16A C15A 122.1(8) . . ?
C21A C16A C15A 120.3(9) . . ?
C21A C16A C17A 117.6(8) . . ?
C18A C17A C16A 120.9(9) . . ?
C17A C18A C19A 120.2(9) . . ?
C20A C19A C18A 119.6(9) . . ?
C19A C20A C21A 119.7(9) . . ?
C20A C21A C16A 121.9(9) . . ?
O2B C1B C3B 113.3(9) . . ?
C1B C3B C5B 110.8(9) . . ?
O4B C3B C1B 109.7(9) . . ?
O4B C3B C5B 105.7(8) . . ?
O6B C5B C3B 107.1(8) . . ?
O6B C5B C7B 110.5(8) . . ?
C7B C5B C3B 115.8(8) . . ?
C13B O6B C5B 111.1(8) . . ?
C5B C7B C9B 108.3(9) . . ?
O8B C7B C5B 114.1(9) . . ?
O8B C7B C9B 112.6(9) . . ?
C7B C9B C11B 114.8(9) . . ?
O10B C9B C7B 111.1(8) . . ?
O10B C9B C11B 105.2(8) . . ?
C9B O10B C13B 109.1(8) . . ?
O12B C11B C9B 108.5(9) . . ?
O6B C13B O10B 109.9(8) . . ?
O6B C13B C14B 109.9(8) . . ?
O10B C13B C14B 108.3(8) . . ?
C15B C14B C13B 118.4(13) . . ?
C15C C14B C13B 124.4(19) . . ?
C14B C15B C16B 130.7(18) . . ?
C21B C16B C15B 118.8(14) . . ?
C17B C16B C15B 123.3(14) . . ?
C17B C16B C21B 117.9(12) . . ?
C20B C21B C16B 120.1(14) . . ?
C19B C20B C21B 121.0(14) . . ?
C20B C19B C18B 119.9(14) . . ?
C19B C18B C17B 119.2(14) . . ?
C18B C17B C16B 121.8(14) . . ?
C14B C15C C16C 128(3) . . ?
C21C C16C C15C 118(2) . . ?
C17C C16C C15C 124(2) . . ?
C17C C16C C21C 118.1(15) . . ?
C20C C21C C16C 120.5(17) . . ?
C19C C20C C21C 120.4(18) . . ?
C20C C19C C18C 119.8(17) . . ?
C19C C18C C17C 120.1(17) . . ?
C18C C17C C16C 121.1(17) . . ?

loop_
_geom_bond_atom_site_label_1
_geom_bond_atom_site_label_2
_geom_bond_distance
_geom_bond_site_symmetry_2
_geom_bond_publ_flag
C1A O2A 1.408(14) . ?
C1A C3A 1.529(15) . ?
C3A O4A 1.418(13) . ?
C3A C5A 1.517(15) . ?
C5A O6A 1.449(12) . ?
C5A C7A 1.534(13) . ?
O6A C13A 1.429(12) . ?
C7A O8A 1.397(13) . ?
C7A C9A 1.530(14) . ?
C9A O10A 1.431(12) . ?
C9A C11A 1.517(15) . ?
O10A C13A 1.429(12) . ?
C11A O12A 1.437(13) . ?
C13A C14A 1.512(14) . ?
C14A C15A 1.300(14) . ?
C15A C16A 1.460(12) . ?
C16A C17A 1.392(12) . ?
C16A C21A 1.387(12) . ?
C17A C18A 1.383(11) . ?
C18A C19A 1.387(13) . ?
C19A C20A 1.376(14) . ?
C20A C21A 1.380(11) . ?
C1B O2B 1.428(14) . ?
C1B C3B 1.506(15) . ?
C3B O4B 1.426(13) . ?
C3B C5B 1.518(15) . ?
C5B O6B 1.453(13) . ?
C5B C7B 1.514(15) . ?
O6B C13B 1.405(13) . ?
C7B O8B 1.407(13) . ?
C7B C9B 1.525(15) . ?
C9B O10B 1.431(13) . ?
C9B C11B 1.536(14) . ?
O10B C13B 1.438(13) . ?
C11B O12B 1.427(14) . ?
C13B C14B 1.497(15) . ?
C14B C15B 1.30(2) . ?
C14B C15C 1.31(3) . ?
C15B C16B 1.476(17) . ?
C16B C21B 1.395(15) . ?
C16B C17B 1.388(15) . ?
C21B C20B 1.384(14) . ?
C20B C19B 1.372(18) . ?
C19B C18B 1.379(17) . ?
C18B C17B 1.386(14) . ?
C15C C16C 1.47(2) . ?
C16C C21C 1.396(17) . ?
C16C C17C 1.387(17) . ?
C21C C20C 1.387(15) . ?
C20C C19C 1.375(19) . ?
C19C C18C 1.376(19) . ?
C18C C17C 1.3840(16) . ?

loop_
_geom_hbond_atom_site_label_D
_geom_hbond_atom_site_label_H
_geom_hbond_atom_site_label_A
_geom_hbond_distance_DH
_geom_hbond_distance_HA
_geom_hbond_distance_DA
_geom_hbond_angle_DHA
_geom_hbond_site_symmetry_A
_geom_hbond_publ_flag
O2A H2A O4B 0.84 1.94 2.704(11) 149.9 1_465 yes
O8A H8A O8B 0.84 1.97 2.755(10) 155.8 . yes
O8B H8B O4B 0.84 1.94 2.653(10) 142.6 1_455 yes

loop_
_exptl_oxdiff_crystal_face_indexfrac_h
_exptl_oxdiff_crystal_face_indexfrac_k
_exptl_oxdiff_crystal_face_indexfrac_l
_exptl_oxdiff_crystal_face_x
_exptl_oxdiff_crystal_face_y
_exptl_oxdiff_crystal_face_z
0.0074 -4.9627 -3.7492 0.1002 -0.3467 -0.7383
0.0020 -0.0135 0.9979 0.0466 0.0101 0.0114
1.9851 4.9689 3.6433 -0.1282 0.9291 0.4655
-0.0020 0.0135 -0.9979 -0.0466 -0.0101 -0.0114
-2.9808 -0.0635 4.1504 0.2286 -0.8333 0.4546
-0.0074 4.9627 3.7492 -0.1002 0.3467 0.7383
